data_9007592
loop_
_publ_author_name
'Gatehouse, B. M.'
'Miskin, B. K.'

_publ_section_title
;
 The crystal structure of brazilianite, NaAl3(PO4)2(OH)4
;
_journal_issue 5
_journal_name_full 'Acta Crystallographica, Section B'
_journal_page_first 1311
_journal_page_last 1317
_journal_paper_doi 10.1107/S0567740874004730
_journal_volume 30
_journal_year 1974
_chemical_compound_source 'Corrego Frio pegmatite, Minas Gerais, Brazil'
_chemical_formula_sum 'Al3 H4 Na O12 P2'
_chemical_name_mineral Brazilianite
_space_group_IT_number 14
_symmetry_space_group_name_Hall '-P 2yn'
_symmetry_space_group_name_H-M 'P 1 21/n 1'
_cell_angle_alpha 90
_cell_angle_beta 97.37
_cell_angle_gamma 90
_cell_length_a 11.233
_cell_length_b 10.142
_cell_length_c 7.097
_cell_formula_units_Z 4
_cell_volume 801.847
_database_code_amcsd 0009508
_exptl_crystal_density_diffrn 2.998
_cod_original_formula_sum 'P2 Al3 Na O12 H4'
_cod_database_code 9007592

loop_
_space_group_symop_operation_xyz
x,y,z
1/2+x,1/2-y,1/2+z
1/2-x,1/2+y,1/2-z
-x,-y,-z

loop_
_atom_site_aniso_label
_atom_site_aniso_U_11
_atom_site_aniso_U_22
_atom_site_aniso_U_33
_atom_site_aniso_U_12
_atom_site_aniso_U_13
_atom_site_aniso_U_23
P1 0.00320 0.00370 0.00370 0.00000 0.00030 0.00060
P2 0.00330 0.00310 0.00400 -0.00020 0.00070 -0.00040
Al1 0.00520 0.00470 0.00490 0.00050 0.00150 -0.00040
Al2 0.00350 0.00480 0.00590 0.00030 0.00070 -0.00060
Al3 0.00480 0.00460 0.00430 -0.00010 0.00110 0.00020
Na 0.03690 0.01440 0.01730 -0.00490 0.00610 0.00050

loop_
_atom_site_label
_atom_site_fract_x
_atom_site_fract_y
_atom_site_fract_z
_atom_site_U_iso_or_equiv
P1 0.18040 0.31220 0.23750 ?
P2 0.31240 0.32790 0.75380 ?
Al1 0.04320 0.22040 0.56140 ?
Al2 0.26300 0.06730 0.50820 ?
Al3 0.45940 0.25450 0.43280 ?
Na 0.30360 0.07510 0.03500 ?
O1 0.10350 0.07940 0.44980 0.00671
O2 0.42380 0.10100 0.56200 0.00709
O3 0.00300 0.34960 0.72430 0.00684
O4 0.49740 0.38600 0.26980 0.00697
O5 0.11450 0.23920 0.06640 0.00836
O6 0.28780 0.22190 0.31870 0.00671
O7 0.22600 0.21350 0.68110 0.00697
O8 0.38780 0.28060 0.93480 0.00785
O9 0.10000 0.34030 0.39350 0.00773
O10 0.39170 0.36730 0.60140 0.00773
O11 0.22590 0.44680 0.18220 0.00874
O12 0.23550 0.44870 0.79070 0.00773
H1 0.06200 0.00300 0.37200 0.01267
H2 0.46400 0.09800 0.68000 0.01267
H3 0.07300 0.40800 0.74800 0.01267
H4 0.04600 0.05800 0.84000 0.01267

loop_
_cod_related_entry_id
_cod_related_entry_database
_cod_related_entry_code
1 AMCSD 0009508
